data_2007032
loop_
_publ_author_name
'Kan Chantrapromma'
'Vatcharee Seechamnanturakit'
'Chaveng Pakawatchai'
'Suchada Chantrapromma'
'Kandasamy Chinnakali'
'Hoong-Kun Fun'

_publ_section_title
;2,3-Dihydro-8-hydroxy-5,7-dimethoxy-2-phenyl-4<i>H</i>-1-benzopyran-4-one and
 3,3,6-Tribromo-2,3-dihydro-8-hydroxy-5,7-dimethoxy-2-phenyl-4<i>H</i>-1-benzopyran-4-one
;
_journal_issue 2
_journal_name_full 'Acta Crystallographica Section C'
_journal_page_first IUC9800001
_journal_paper_doi 10.1107/S0108270198099843
_journal_volume 54
_journal_year 1998
_chemical_formula_moiety 'C17 H16 O5'
_chemical_formula_sum 'C17 H16 O5'
_chemical_formula_weight 300.30
_chemical_name_systematic
;
2,3-Dihydro-8-hydroxy-5,7-dimethoxy-2-phenyl-4H-1-benzopyran-4-one
;
_space_group_IT_number 15
_symmetry_cell_setting monoclinic
_symmetry_space_group_name_Hall '-C 2yc'
_symmetry_space_group_name_H-M 'C 1 2/c 1'
_audit_creation_method SHELXL
_cell_angle_alpha 90.00
_cell_angle_beta 101.255(10)
_cell_angle_gamma 90.00
_cell_formula_units_Z 8
_cell_length_a 36.858(5)
_cell_length_b 6.5975(10)
_cell_length_c 12.145(2)
_cell_measurement_reflns_used 41
_cell_measurement_temperature 293(2)
_cell_measurement_theta_max 12.470
_cell_measurement_theta_min 5.253
_cell_volume 2896.5(8)
_computing_cell_refinement 'XSCANS (Siemens, 1994)'
_computing_data_collection 'XSCANS (Siemens, 1994)'
_computing_data_reduction 'XSCANS (Siemens, 1994)'
_computing_molecular_graphics 'SHELXTL-PC (Sheldrick, 1990)'
_computing_publication_material
; SHELXL-93 (Sheldrick, 1993)
  PARST (Nardelli, 1995)
;
_computing_structure_refinement 'SHELXL-93 (Sheldrick, 1993)'
_computing_structure_solution 'SHELXTL-PC (Sheldrick, 1990)'
_diffrn_ambient_temperature 293(2)
_diffrn_measurement_device 'Siemens P4 diffractometer'
_diffrn_measurement_method '\q/2\q scans'
_diffrn_radiation_monochromator graphite
_diffrn_radiation_source 'fine-focus sealed tube'
_diffrn_radiation_type MoK\a
_diffrn_radiation_wavelength 0.71073
_diffrn_reflns_av_R_equivalents 0.0427
_diffrn_reflns_av_sigmaI/netI 0.0726
_diffrn_reflns_limit_h_max 43
_diffrn_reflns_limit_h_min -1
_diffrn_reflns_limit_k_max 7
_diffrn_reflns_limit_k_min -1
_diffrn_reflns_limit_l_max 14
_diffrn_reflns_limit_l_min -14
_diffrn_reflns_number 3181
_diffrn_reflns_theta_max 25.00
_diffrn_reflns_theta_min 1.13
_diffrn_standards_decay_% <3
_diffrn_standards_interval_count 97
_diffrn_standards_number 3
_exptl_absorpt_coefficient_mu 0.102
_exptl_absorpt_correction_type none
_exptl_crystal_colour colourless
_exptl_crystal_density_diffrn 1.377
_exptl_crystal_density_meas ?
_exptl_crystal_description 'rectangular slab'
_exptl_crystal_F_000 1264
_exptl_crystal_size_max 0.48
_exptl_crystal_size_mid 0.25
_exptl_crystal_size_min 0.18
_refine_diff_density_max 0.431
_refine_diff_density_min -0.285
_refine_ls_extinction_coef 0.0031(13)
_refine_ls_extinction_method SHELXL
_refine_ls_goodness_of_fit_all 1.120
_refine_ls_goodness_of_fit_obs 1.426
_refine_ls_hydrogen_treatment refall
_refine_ls_matrix_type full
_refine_ls_number_parameters 256
_refine_ls_number_reflns 2547
_refine_ls_number_restraints 0
_refine_ls_restrained_S_all 1.120
_refine_ls_restrained_S_obs 1.426
_refine_ls_R_factor_all 0.1339
_refine_ls_R_factor_obs .0881
_refine_ls_shift/esd_max 0.001
_refine_ls_shift/esd_mean 0.000
_refine_ls_structure_factor_coef Fsqd
_refine_ls_weighting_details 'w=1/[\s^2^(Fo^2^)+(0.1486P)^2^+12.4539P] where P=(Fo^2^+2Fc^2^)/3'
_refine_ls_weighting_scheme calc
_refine_ls_wR_factor_all 0.3289
_refine_ls_wR_factor_obs .3023
_reflns_number_observed 1416
_reflns_number_total 2547
_reflns_observed_criterion >2sigma(I)
_cod_data_source_file qa0028.cif
_cod_data_source_block I
_cod_depositor_comments
;
The following automatic conversions were performed:

'_exptl_crystal_density_meas' value 'not measured' was changed to '?'
- the value is perceived as not measured.

Automatic conversion script
Id: cif_fix_values 3008 2015-01-20 13:52:24Z robertas 

The following automatic conversions were performed:

'_refine_ls_weighting_scheme' value 'calc
w=1/[\s^2^(Fo^2^)+(0.1486P)^2^+12.4539P] where P=(Fo^2^+2Fc^2^)/3'
was changed to 'calc'. New tag '_refine_ls_weighting_details' was
created. The value of the new tag was set to
'w=1/[\s^2^(Fo^2^)+(0.1486P)^2^+12.4539P] where P=(Fo^2^+2Fc^2^)/3'.

Automatic conversion script
Id: cif_fix_values 3143 2015-03-26 13:38:13Z robertas 
;
_cod_original_cell_volume 2896.5(7)
_cod_original_sg_symbol_H-M 'C 2/c'
_cod_database_code 2007032

loop_
_symmetry_equiv_pos_as_xyz
'x, y, z'
'-x, y, -z+1/2'
'x+1/2, y+1/2, z'
'-x+1/2, y+1/2, -z+1/2'
'-x, -y, -z'
'x, -y, z-1/2'
'-x+1/2, -y+1/2, -z'
'x+1/2, -y+1/2, z-1/2'

loop_
_atom_site_aniso_label
_atom_site_aniso_U_11
_atom_site_aniso_U_22
_atom_site_aniso_U_33
_atom_site_aniso_U_12
_atom_site_aniso_U_13
_atom_site_aniso_U_23
O1 .080(3) .030(2) .038(2) -.007(2) .021(2) -.003(2)
C2 .075(5) .033(3) .044(3) -.011(3) .012(3) -.001(3)
C3 .072(4) .049(4) .042(3) -.016(3) .010(3) -.006(3)
C4 .078(4) .028(3) .029(3) .000(3) .010(3) -.004(3)
C5 .064(4) .026(3) .028(3) .007(3) .009(3) .006(2)
C6 .069(4) .031(3) .030(3) .000(3) .011(3) .003(2)
C7 .069(4) .024(3) .032(3) -.001(3) .010(3) -.001(2)
C8 .083(5) .026(3) .034(3) .001(3) .016(3) .002(2)
C9 .060(4) .027(3) .028(3) -.001(3) .008(3) .004(2)
C10 .061(4) .026(3) .029(3) .001(3) .005(3) .002(2)
O11 .097(4) .037(2) .042(2) -.015(2) .021(2) -.012(2)
O12 .081(3) .037(2) .030(2) -.001(2) .019(2) -.005(2)
C13 .060(4) .057(5) .036(3) -.005(4) .012(3) -.007(3)
O14 .097(4) .029(2) .051(3) -.020(2) .029(3) -.010(2)
C15 .091(6) .037(4) .066(5) -.018(4) .027(4) -.001(4)
O16 .115(4) .029(2) .046(3) -.009(2) .036(3) -.009(2)
C17 .066(4) .040(4) .052(4) -.005(3) .018(3) -.008(3)
C18 .101(6) .050(5) .064(5) .010(4) .032(5) .015(4)
C19 .089(6) .070(6) .083(6) .028(5) .031(5) .008(5)
C20 .077(5) .078(6) .067(5) -.014(5) .027(4) .000(4)
C21 .094(7) .081(7) .095(7) .006(6) .036(6) .037(5)
C22 .067(5) .064(5) .080(6) .008(4) .017(4) .021(4)

loop_
_atom_site_label
_atom_site_fract_x
_atom_site_fract_y
_atom_site_fract_z
_atom_site_U_iso_or_equiv
_atom_site_thermal_displace_type
_atom_site_calc_flag
_atom_site_refinement_flags
_atom_site_occupancy
_atom_site_disorder_group
_atom_site_type_symbol
O1 .36286(13) .0974(6) .9828(3) .0481(12) Uani d . 1 . O
C2 .3533(2) -.1161(10) .9855(5) .051(2) Uani d . 1 . C
C3 .3443(2) -.1951(11) .8683(5) .054(2) Uani d . 1 . C
H3A .3214(2) -.1335(11) .8302(5) .065 Uiso calc R 1 . H
H3B .3402(2) -.3401(11) .8710(5) .065 Uiso calc R 1 . H
C4 .3734(2) -.1566(9) .8009(5) .045(2) Uani d . 1 . C
C5 .4217(2) .1033(8) .7719(4) .0395(14) Uani d . 1 . C
C6 .4395(2) .2862(9) .8004(5) .043(2) Uani d . 1 . C
C7 .4329(2) .3931(8) .8933(5) .0418(15) Uani d . 1 . C
C8 .4074(2) .3252(9) .9544(5) .047(2) Uani d . 1 . C
C9 .3880(2) .1464(8) .9211(4) .0381(14) Uani d . 1 . C
C10 .3951(2) .0297(8) .8296(5) .0393(14) Uani d . 1 . C
O11 .37779(14) -.2772(7) .7278(4) .0575(14) Uani d . 1 . O
O12 .42852(12) -.0082(6) .6831(3) .0484(12) Uani d . 1 . O
C13 .4534(2) .0721(12) .6180(6) .051(2) Uani d . 1 . C
O14 .45010(14) .5699(6) .9311(4) .0571(14) Uani d . 1 . O
C15 .4759(3) .6529(12) .8705(7) .063(2) Uani d . 1 . C
O16 .4023(2) .4316(7) 1.0463(4) .0604(15) Uani d . 1 . O
C17 .3231(2) -.1313(10) 1.0515(6) .052(2) Uani d . 1 . C
C18 .2928(3) -.0071(13) 1.0360(7) .070(2) Uani d . 1 . C
C19 .2654(3) -.0251(15) 1.0973(8) .079(3) Uani d . 1 . C
C20 .2674(2) -.1772(14) 1.1749(7) .072(2) Uani d . 1 . C
C21 .2978(3) -.2985(16) 1.1930(9) .088(3) Uani d . 1 . C
C22 .3248(2) -.2820(13) 1.1306(7) .070(2) Uani d . 1 . C
H2 .378(2) -.183(12) 1.035(7) .07(2) Uiso d . 1 . H
H6 .4609(16) .324(9) .763(5) .040(15) Uiso d . 1 . H
H13A .474(2) .080(12) .663(7) .06(2) Uiso d . 1 . H
H13B .4440(17) .208(11) .586(6) .051(18) Uiso d . 1 . H
H13C .4539(15) -.042(10) .552(5) .043(16) Uiso d . 1 . H
H15A .4997(18) .569(10) .866(5) .049(18) Uiso d . 1 . H
H15B .485(2) .784(14) .902(7) .09(3) Uiso d . 1 . H
H15C .466(2) .652(13) .788(8) .08(3) Uiso d . 1 . H
H16 .396(3) .339(17) 1.099(9) .13(4) Uiso d . 1 . H
H18 .294(3) .102(15) .988(8) .10(3) Uiso d . 1 . H
H19 .247(2) .064(13) 1.084(7) .08(3) Uiso d . 1 . H
H20 .246(2) -.176(11) 1.227(6) .07(2) Uiso d . 1 . H
H21 .291(5) -.44(3) 1.216(14) .22(7) Uiso d . 1 . H
H22 .348(3) -.372(14) 1.135(7) .09(3) Uiso d . 1 . H

loop_
_atom_type_symbol
_atom_type_description
_atom_type_scat_dispersion_real
_atom_type_scat_dispersion_imag
_atom_type_scat_source
C C 0.0033 0.0016 'International Tables Vol C Tables 4.2.6.8 and 6.1.1.4'
H H 0.0000 0.0000 'International Tables Vol C Tables 4.2.6.8 and 6.1.1.4'
O O 0.0106 0.0060 'International Tables Vol C Tables 4.2.6.8 and 6.1.1.4'

loop_
_geom_angle_atom_site_label_1
_geom_angle_atom_site_label_2
_geom_angle_atom_site_label_3
_geom_angle
C9 O1 C2 116.3(5)
O1 C2 C3 109.1(5)
O1 C2 C17 106.6(5)
C3 C2 C17 115.9(6)
C2 C3 C4 114.4(6)
O11 C4 C10 124.8(6)
O11 C4 C3 119.8(6)
C10 C4 C3 115.4(5)
O12 C5 C6 120.9(5)
O12 C5 C10 117.6(5)
C6 C5 C10 121.5(5)
C5 C6 C7 119.6(6)
O14 C7 C8 114.6(5)
O14 C7 C6 124.3(6)
C8 C7 C6 121.1(6)
O16 C8 C7 119.3(6)
O16 C8 C9 121.9(6)
C7 C8 C9 118.8(5)
O1 C9 C8 114.3(5)
O1 C9 C10 124.2(5)
C8 C9 C10 121.5(5)
C5 C10 C9 117.3(5)
C5 C10 C4 125.0(5)
C9 C10 C4 117.6(5)
C5 O12 C13 118.3(5)
C7 O14 C15 118.0(5)
C18 C17 C22 117.0(7)
C18 C17 C2 124.0(7)
C22 C17 C2 119.0(7)
C17 C18 C19 122.7(8)
C20 C19 C18 119.6(9)
C21 C20 C19 118.2(8)
C20 C21 C22 122.0(8)
C21 C22 C17 120.4(8)

loop_
_geom_bond_atom_site_label_1
_geom_bond_atom_site_label_2
_geom_bond_site_symmetry_2
_geom_bond_distance
_geom_bond_publ_flag
O1 C9 . 1.340(7) yes
O1 C2 . 1.454(7) yes
C2 C3 . 1.491(9) yes
C2 C17 . 1.498(10) ?
C3 C4 . 1.493(9) yes
C4 O11 . 1.225(7) yes
C4 C10 . 1.471(8) yes
C5 O12 . 1.369(7) yes
C5 C6 . 1.386(8) yes
C5 C10 . 1.397(9) yes
C6 C7 . 1.391(8) yes
C7 O14 . 1.364(7) yes
C7 C8 . 1.382(9) yes
C8 O16 . 1.362(7) yes
C8 C9 . 1.397(8) yes
C9 C10 . 1.418(8) yes
O12 C13 . 1.424(8) ?
O14 C15 . 1.422(9) ?
C17 C18 . 1.368(11) ?
C17 C22 . 1.376(10) ?
C18 C19 . 1.370(12) ?
C19 C20 . 1.368(12) ?
C20 C21 . 1.362(13) ?
C21 C22 . 1.365(12) ?

loop_
_geom_hbond_atom_site_label_D
_geom_hbond_atom_site_label_H
_geom_hbond_atom_site_label_A
_geom_hbond_site_symmetry_A
_geom_hbond_distance_DH
_geom_hbond_distance_HA
_geom_hbond_distance_DA
_geom_hbond_angle_DHA
_geom_hbond_publ_flag
O16 H16 O1 1_555 0.95(11) 2.31(11) 2.671(7) 102(8) yes
O16 H16 O11 6_556 0.95(11) 1.86(11) 2.737(7) 152(10) yes
C13 H13B O14 6_565 1.01(7) 2.43(7) 3.262(9) 139(5) yes
C18 H18 O1 1_555 0.93(10) 2.55(11) 2.866(12) 100(8) yes

loop_
_geom_torsion_atom_site_label_1
_geom_torsion_atom_site_label_2
_geom_torsion_atom_site_label_3
_geom_torsion_atom_site_label_4
_geom_torsion
_geom_torsion_publ_flag
C9 O1 C2 C3 -50.0(8) yes
C9 O1 C2 C17 -175.8(5) ?
O1 C2 C3 C4 53.2(8) yes
C17 C2 C3 C4 173.4(6) ?
C2 C3 C4 O11 148.8(6) ?
C2 C3 C4 C10 -31.0(8) yes
O12 C5 C6 C7 -177.9(5) ?
C10 C5 C6 C7 4.5(9) ?
C5 C6 C7 O14 177.3(6) ?
C5 C6 C7 C8 -3.4(9) ?
O14 C7 C8 O16 -2.2(9) ?
C6 C7 C8 O16 178.5(6) ?
O14 C7 C8 C9 179.2(5) ?
C6 C7 C8 C9 -0.2(9) ?
C2 O1 C9 C8 -155.1(5) ?
C2 O1 C9 C10 24.6(8) yes
O16 C8 C9 O1 3.8(9) ?
C7 C8 C9 O1 -177.5(5) ?
O16 C8 C9 C10 -175.9(6) ?
C7 C8 C9 C10 2.8(9) ?
O12 C5 C10 C9 -179.6(5) ?
C6 C5 C10 C9 -2.0(8) ?
O12 C5 C10 C4 -1.3(9) ?
C6 C5 C10 C4 176.3(6) ?
O1 C9 C10 C5 178.6(5) ?
C8 C9 C10 C5 -1.7(8) ?
O1 C9 C10 C4 0.2(8) yes
C8 C9 C10 C4 179.8(5) ?
O11 C4 C10 C5 5.4(10) ?
C3 C4 C10 C5 -174.8(6) ?
O11 C4 C10 C9 -176.2(6) ?
C3 C4 C10 C9 3.5(8) yes
C6 C5 O12 C13 -2.3(8) ?
C10 C5 O12 C13 175.3(6) ?
C8 C7 O14 C15 -178.1(7) ?
C6 C7 O14 C15 1.3(9) ?
O1 C2 C17 C18 46.4(9) ?
C3 C2 C17 C18 -75.2(9) ?
O1 C2 C17 C22 -135.7(7) ?
C3 C2 C17 C22 102.8(8) ?
C22 C17 C18 C19 1.7(13) ?
C2 C17 C18 C19 179.7(8) ?
C17 C18 C19 C20 -2.4(15) ?
C18 C19 C20 C21 3.9(15) ?
C19 C20 C21 C22 -5.0(16) ?
C20 C21 C22 C17 4.4(16) ?
C18 C17 C22 C21 -2.6(13) ?
C2 C17 C22 C21 179.3(8) ?

loop_
_cod_related_entry_id
_cod_related_entry_database
_cod_related_entry_code
1 ChemSpider 17325516
